data_1555887
loop_
_publ_author_name
'Koovits, Paul J.'
'Knowles, Jonathan P.'
'Booker-Milburn, Kevin I'

_publ_section_title
;
 Conformationally Driven Two- and Three-Photon Cascade Processes in the
 Stereoselective Photorearrangement of Pyrroles.
;
_journal_issue 21
_journal_name_full 'Organic letters'
_journal_page_first 5608
_journal_page_last 5611
_journal_paper_doi 10.1021/acs.orglett.6b02829
_journal_volume 18
_journal_year 2016
_chemical_formula_moiety 'C19 H24 N2'
_chemical_formula_sum 'C19 H24 N2'
_chemical_formula_weight 280.40
_space_group_crystal_system monoclinic
_space_group_IT_number 14
_space_group_name_Hall '-P 2yn'
_space_group_name_H-M_alt 'P 1 21/n 1'
_atom_sites_solution_hydrogens geom
_audit_creation_date 2015-12-07
_audit_creation_method
;
Olex2 1.2
(compiled 2015.09.30 svn.r3233 for OlexSys, GUI svn.r5103)
;
_cell_angle_alpha 90
_cell_angle_beta 97.350(3)
_cell_angle_gamma 90
_cell_formula_units_Z 4
_cell_length_a 13.6186(6)
_cell_length_b 6.4135(3)
_cell_length_c 17.0710(9)
_cell_measurement_reflns_used 1454
_cell_measurement_temperature 100(2)
_cell_measurement_theta_max 27.41
_cell_measurement_theta_min 2.41
_cell_volume 1478.78(12)
_computing_cell_refinement 'SAINT v8.34A (Bruker, 2013)'
_computing_data_reduction 'SAINT v8.34A (Bruker, 2013)'
_computing_molecular_graphics 'Olex2 (Dolomanov et al., 2009)'
_computing_publication_material 'Olex2 (Dolomanov et al., 2009)'
_computing_structure_refinement 'ShelXL (Sheldrick, 2015)'
_computing_structure_solution
;
Superflip (Palatinus & Chapuis, 2007;Palatinus & van der Lee, 2008;
Palatinus et al., 2012)
;
_diffrn_ambient_temperature 100(2)
_diffrn_detector 'Bruker area detector'
_diffrn_detector_type 'CCD area detector'
_diffrn_measured_fraction_theta_full 1.000
_diffrn_measured_fraction_theta_max 0.997
_diffrn_measurement_device 'Bruker Apex II kappa CCD area detector'
_diffrn_measurement_device_type 'Bruker Apex II kappa CCD area detector'
_diffrn_measurement_method '\f and \w scans'
_diffrn_radiation_monochromator graphite
_diffrn_radiation_type MoK\a
_diffrn_radiation_wavelength 0.71073
_diffrn_reflns_av_R_equivalents 0.0726
_diffrn_reflns_av_unetI/netI 0.0741
_diffrn_reflns_Laue_measured_fraction_full 1.000
_diffrn_reflns_Laue_measured_fraction_max 0.997
_diffrn_reflns_limit_h_max 17
_diffrn_reflns_limit_h_min -17
_diffrn_reflns_limit_k_max 8
_diffrn_reflns_limit_k_min -3
_diffrn_reflns_limit_l_max 22
_diffrn_reflns_limit_l_min -22
_diffrn_reflns_number 12771
_diffrn_reflns_point_group_measured_fraction_full 1.000
_diffrn_reflns_point_group_measured_fraction_max 0.997
_diffrn_reflns_theta_full 26.000
_diffrn_reflns_theta_max 27.845
_diffrn_reflns_theta_min 1.804
_diffrn_source 'fine-focus sealed tube'
_diffrn_standards_number 0
_exptl_absorpt_coefficient_mu 0.074
_exptl_absorpt_correction_T_max 0.7456
_exptl_absorpt_correction_T_min 0.6129
_exptl_absorpt_correction_type multi-scan
_exptl_absorpt_process_details
;
SADABS-2014/5 (Bruker,2014/5) was used for absorption correction.
wR2(int) was 0.0653 before and 0.0537 after correction.
The Ratio of minimum to maximum transmission is 0.8220.
The \l/2 correction factor is 0.00150.
;
_exptl_crystal_colour colourless
_exptl_crystal_colour_primary colourless
_exptl_crystal_density_diffrn 1.259
_exptl_crystal_description plate
_exptl_crystal_F_000 608
_exptl_crystal_size_max 0.43
_exptl_crystal_size_mid 0.23
_exptl_crystal_size_min 0.08
_refine_diff_density_max 0.308
_refine_diff_density_min -0.259
_refine_diff_density_rms 0.057
_refine_ls_extinction_method none
_refine_ls_goodness_of_fit_ref 1.023
_refine_ls_hydrogen_treatment constr
_refine_ls_matrix_type full
_refine_ls_number_parameters 190
_refine_ls_number_reflns 3511
_refine_ls_number_restraints 0
_refine_ls_restrained_S_all 1.023
_refine_ls_R_factor_all 0.1016
_refine_ls_R_factor_gt 0.0554
_refine_ls_shift/su_max 0.000
_refine_ls_shift/su_mean 0.000
_refine_ls_structure_factor_coef Fsqd
_refine_ls_weighting_details 'w=1/[\s^2^(Fo^2^)+(0.0579P)^2^+0.2962P] where P=(Fo^2^+2Fc^2^)/3'
_refine_ls_weighting_scheme calc
_refine_ls_wR_factor_gt 0.1168
_refine_ls_wR_factor_ref 0.1381
_reflns_Friedel_coverage 0.000
_reflns_number_gt 2252
_reflns_number_total 3511
_reflns_threshold_expression 'I > 2\s(I)'
_cod_data_source_file ol6b02829_si_002.cif
_cod_data_source_block testm1
_cod_database_code 1555887
_shelxl_version_number 2013-4
_shelx_space_group_comment
;
The symmetry employed for this shelxl refinement is uniquely defined
by the following loop, which should always be used as a source of
symmetry information in preference to the above space-group names.
They are only intended as comments.
;
_olex2_refinement_description
;
1. Fixed Uiso
 At 1.2 times of:
  All C(H) groups, All C(H,H) groups
2.a Ternary CH refined with riding coordinates:
 C1(H1), C3(H3), C5(H5), C8(H8), C12(H12), C14(H14), C17(H17)
2.b Secondary CH2 refined with riding coordinates:
 C2(H2A,H2B), C7(H7A,H7B), C11(H11A,H11B), C13(H13A,H13B), C15(H15A,H15B),
 C16(H16A,H16B), C18(H18A,H18B), C19(H19A,H19B)
2.c Aromatic/amide H refined with riding coordinates:
 C6(H6)
;
_olex2_submission_special_instructions 'No special instructions were received'

loop_
_space_group_symop_operation_xyz
'x, y, z'
'-x+1/2, y+1/2, -z+1/2'
'-x, -y, -z'
'x-1/2, -y-1/2, z-1/2'

loop_
_atom_site_label
_atom_site_type_symbol
_atom_site_fract_x
_atom_site_fract_y
_atom_site_fract_z
_atom_site_U_iso_or_equiv
_atom_site_adp_type
_atom_site_occupancy
_atom_site_site_symmetry_order
_atom_site_calc_flag
_atom_site_refinement_flags_posn
N1 N 0.70291(12) 0.2091(2) 0.29852(10) 0.0160(4) Uani 1 1 d .
N2 N 0.89295(14) 0.5006(3) 0.56341(12) 0.0282(5) Uani 1 1 d .
C1 C 0.65933(13) 0.2208(3) 0.37323(11) 0.0132(4) Uani 1 1 d .
H1 H 0.6864 0.3452 0.4015 0.016 Uiso 1 1 calc R
C2 C 0.69038(14) 0.0319(3) 0.42530(12) 0.0168(4) Uani 1 1 d .
H2A H 0.6723 -0.0942 0.3955 0.020 Uiso 1 1 calc R
H2B H 0.6540 0.0334 0.4706 0.020 Uiso 1 1 calc R
C3 C 0.80195(14) 0.0254(3) 0.45484(12) 0.0169(4) Uani 1 1 d .
H3 H 0.8119 -0.0291 0.5089 0.020 Uiso 1 1 calc R
C4 C 0.86137(14) 0.2295(3) 0.45128(12) 0.0158(4) Uani 1 1 d .
C5 C 0.87143(14) 0.2900(3) 0.36723(12) 0.0169(4) Uani 1 1 d .
H5 H 0.9070 0.4215 0.3627 0.020 Uiso 1 1 calc R
C6 C 0.79469(15) 0.2474(3) 0.29918(12) 0.0153(4) Uani 1 1 d .
H6 H 0.8170 0.2489 0.2499 0.018 Uiso 1 1 calc R
C7 C 0.87564(15) -0.0839(3) 0.40539(13) 0.0192(5) Uani 1 1 d .
H7A H 0.9119 -0.1979 0.4330 0.023 Uiso 1 1 calc R
H7B H 0.8455 -0.1277 0.3534 0.023 Uiso 1 1 calc R
C8 C 0.93574(15) 0.1168(3) 0.40453(12) 0.0182(4) Uani 1 1 d .
H8 H 1.0079 0.1249 0.4171 0.022 Uiso 1 1 calc R
C9 C 0.87924(15) 0.3798(3) 0.51364(12) 0.0185(4) Uani 1 1 d .
C10 C 0.54671(14) 0.2531(3) 0.35323(11) 0.0121(4) Uani 1 1 d .
C11 C 0.49707(14) 0.2771(3) 0.42834(11) 0.0151(4) Uani 1 1 d .
H11A H 0.5290 0.3888 0.4604 0.018 Uiso 1 1 calc R
H11B H 0.5051 0.1493 0.4588 0.018 Uiso 1 1 calc R
C12 C 0.38623(14) 0.3261(3) 0.40808(12) 0.0172(4) Uani 1 1 d .
H12 H 0.3560 0.3407 0.4569 0.021 Uiso 1 1 calc R
C13 C 0.33625(15) 0.1470(3) 0.35864(12) 0.0188(5) Uani 1 1 d .
H13A H 0.2662 0.1763 0.3453 0.023 Uiso 1 1 calc R
H13B H 0.3430 0.0186 0.3889 0.023 Uiso 1 1 calc R
C14 C 0.38468(15) 0.1216(3) 0.28264(12) 0.0180(4) Uani 1 1 d .
H14 H 0.3528 0.0066 0.2512 0.022 Uiso 1 1 calc R
C15 C 0.49573(14) 0.0746(3) 0.30379(12) 0.0158(4) Uani 1 1 d .
H15A H 0.5041 -0.0546 0.3334 0.019 Uiso 1 1 calc R
H15B H 0.5261 0.0578 0.2558 0.019 Uiso 1 1 calc R
C16 C 0.37231(15) 0.5281(3) 0.36038(12) 0.0183(4) Uani 1 1 d .
H16A H 0.3023 0.5581 0.3476 0.022 Uiso 1 1 calc R
H16B H 0.4029 0.6432 0.3913 0.022 Uiso 1 1 calc R
C17 C 0.41975(14) 0.5042(3) 0.28443(12) 0.0175(4) Uani 1 1 d .
H17 H 0.4116 0.6338 0.2539 0.021 Uiso 1 1 calc R
C18 C 0.37166(15) 0.3239(3) 0.23488(12) 0.0187(5) Uani 1 1 d .
H18A H 0.4022 0.3097 0.1869 0.022 Uiso 1 1 calc R
H18B H 0.3017 0.3520 0.2202 0.022 Uiso 1 1 calc R
C19 C 0.52972(14) 0.4570(3) 0.30549(12) 0.0155(4) Uani 1 1 d .
H19A H 0.5612 0.5715 0.3362 0.019 Uiso 1 1 calc R
H19B H 0.5603 0.4453 0.2574 0.019 Uiso 1 1 calc R

loop_
_atom_site_aniso_label
_atom_site_aniso_U_11
_atom_site_aniso_U_22
_atom_site_aniso_U_33
_atom_site_aniso_U_23
_atom_site_aniso_U_13
_atom_site_aniso_U_12
N1 0.0165(9) 0.0148(8) 0.0166(9) 0.0011(7) 0.0024(7) 0.0030(6)
N2 0.0303(11) 0.0298(10) 0.0242(11) -0.0022(8) 0.0032(9) -0.0071(8)
C1 0.0124(10) 0.0124(9) 0.0143(10) -0.0010(7) 0.0002(8) -0.0001(7)
C2 0.0167(10) 0.0155(9) 0.0177(11) 0.0040(8) 0.0009(8) 0.0002(8)
C3 0.0173(11) 0.0165(10) 0.0163(11) 0.0025(8) 0.0003(8) 0.0016(8)
C4 0.0142(10) 0.0173(10) 0.0149(10) 0.0003(8) -0.0012(8) 0.0003(8)
C5 0.0152(10) 0.0176(10) 0.0178(11) 0.0012(8) 0.0015(8) -0.0024(8)
C6 0.0186(10) 0.0136(9) 0.0138(10) 0.0024(8) 0.0029(8) 0.0030(8)
C7 0.0176(11) 0.0165(10) 0.0223(11) 0.0006(8) -0.0022(9) 0.0034(8)
C8 0.0136(10) 0.0217(10) 0.0190(11) -0.0001(8) 0.0002(8) 0.0021(8)
C9 0.0158(11) 0.0226(10) 0.0167(11) 0.0031(9) 0.0003(8) -0.0028(8)
C10 0.0125(10) 0.0115(9) 0.0119(9) -0.0004(7) -0.0003(7) 0.0008(7)
C11 0.0157(10) 0.0153(9) 0.0140(10) -0.0004(8) 0.0004(8) 0.0008(8)
C12 0.0157(10) 0.0186(10) 0.0178(11) -0.0037(8) 0.0046(8) 0.0002(8)
C13 0.0154(11) 0.0151(10) 0.0256(12) -0.0005(8) 0.0021(9) -0.0011(8)
C14 0.0175(11) 0.0140(9) 0.0214(11) -0.0050(8) -0.0019(8) -0.0016(8)
C15 0.0181(11) 0.0115(9) 0.0176(10) -0.0016(8) 0.0011(8) 0.0017(8)
C16 0.0169(10) 0.0149(10) 0.0225(11) -0.0043(8) -0.0001(9) 0.0027(8)
C17 0.0192(11) 0.0133(9) 0.0189(11) 0.0017(8) -0.0019(9) 0.0039(8)
C18 0.0173(11) 0.0214(10) 0.0164(11) -0.0017(8) -0.0020(8) 0.0029(8)
C19 0.0167(10) 0.0133(9) 0.0160(10) 0.0006(8) 0.0006(8) -0.0004(8)

loop_
_atom_type_symbol
_atom_type_description
_atom_type_scat_dispersion_real
_atom_type_scat_dispersion_imag
_atom_type_scat_source
C C 0.0033 0.0016 'International Tables Vol C Tables 4.2.6.8 and 6.1.1.4'
H H 0.0000 0.0000 'International Tables Vol C Tables 4.2.6.8 and 6.1.1.4'
N N 0.0061 0.0033 'International Tables Vol C Tables 4.2.6.8 and 6.1.1.4'

loop_
_geom_angle_atom_site_label_1
_geom_angle_atom_site_label_2
_geom_angle_atom_site_label_3
_geom_angle
C6 N1 C1 119.06(16)
N1 C1 H1 107.5
N1 C1 C2 110.50(15)
N1 C1 C10 108.31(15)
C2 C1 H1 107.5
C2 C1 C10 115.36(15)
C10 C1 H1 107.5
C1 C2 H2A 108.9
C1 C2 H2B 108.9
C1 C2 C3 113.56(16)
H2A C2 H2B 107.7
C3 C2 H2A 108.9
C3 C2 H2B 108.9
C2 C3 H3 109.2
C2 C3 C4 117.67(15)
C2 C3 C7 120.80(17)
C4 C3 H3 109.2
C4 C3 C7 89.02(15)
C7 C3 H3 109.2
C3 C4 C8 90.29(14)
C5 C4 C3 111.54(16)
C5 C4 C8 58.98(13)
C9 C4 C3 125.51(18)
C9 C4 C5 120.37(17)
C9 C4 C8 129.59(17)
C4 C5 H5 113.7
C6 C5 C4 123.77(17)
C6 C5 H5 113.7
C6 C5 C8 120.55(16)
C8 C5 C4 61.74(13)
C8 C5 H5 113.7
N1 C6 C5 129.39(19)
N1 C6 H6 115.3
C5 C6 H6 115.3
C3 C7 H7A 113.5
C3 C7 H7B 113.5
H7A C7 H7B 110.8
C8 C7 C3 90.53(15)
C8 C7 H7A 113.5
C8 C7 H7B 113.5
C4 C8 H8 124.5
C5 C8 C4 59.28(12)
C5 C8 C7 110.06(16)
C5 C8 H8 124.5
C7 C8 C4 90.11(15)
C7 C8 H8 124.5
N2 C9 C4 179.6(2)
C1 C10 C19 107.99(15)
C11 C10 C1 111.17(15)
C11 C10 C15 108.56(16)
C11 C10 C19 107.73(15)
C15 C10 C1 112.87(15)
C15 C10 C19 108.36(15)
C10 C11 H11A 109.4
C10 C11 H11B 109.4
C10 C11 C12 110.98(15)
H11A C11 H11B 108.0
C12 C11 H11A 109.4
C12 C11 H11B 109.4
C11 C12 H12 109.6
C13 C12 C11 108.96(16)
C13 C12 H12 109.6
C16 C12 C11 110.13(16)
C16 C12 H12 109.6
C16 C12 C13 109.02(16)
C12 C13 H13A 109.7
C12 C13 H13B 109.7
C12 C13 C14 109.62(16)
H13A C13 H13B 108.2
C14 C13 H13A 109.7
C14 C13 H13B 109.7
C13 C14 H14 109.5
C13 C14 C15 109.72(17)
C15 C14 H14 109.5
C18 C14 C13 109.09(16)
C18 C14 H14 109.5
C18 C14 C15 109.53(16)
C10 C15 C14 110.18(15)
C10 C15 H15A 109.6
C10 C15 H15B 109.6
C14 C15 H15A 109.6
C14 C15 H15B 109.6
H15A C15 H15B 108.1
C12 C16 H16A 109.8
C12 C16 H16B 109.8
H16A C16 H16B 108.3
C17 C16 C12 109.25(16)
C17 C16 H16A 109.8
C17 C16 H16B 109.8
C16 C17 H17 109.6
C16 C17 C18 110.32(17)
C18 C17 H17 109.6
C19 C17 C16 109.20(16)
C19 C17 H17 109.6
C19 C17 C18 108.54(16)
C14 C18 H18A 109.8
C14 C18 H18B 109.8
C17 C18 C14 109.53(16)
C17 C18 H18A 109.8
C17 C18 H18B 109.8
H18A C18 H18B 108.2
C10 C19 H19A 109.3
C10 C19 H19B 109.3
C17 C19 C10 111.68(16)
C17 C19 H19A 109.3
C17 C19 H19B 109.3
H19A C19 H19B 107.9

loop_
_geom_bond_atom_site_label_1
_geom_bond_atom_site_label_2
_geom_bond_distance
N1 C1 1.476(2)
N1 C6 1.272(2)
N2 C9 1.147(3)
C1 H1 0.9800
C1 C2 1.530(2)
C1 C10 1.542(3)
C2 H2A 0.9700
C2 H2B 0.9700
C2 C3 1.539(3)
C3 H3 0.9800
C3 C4 1.545(3)
C3 C7 1.558(3)
C4 C5 1.509(3)
C4 C8 1.547(3)
C4 C9 1.434(3)
C5 H5 0.9800
C5 C6 1.485(3)
C5 C8 1.505(3)
C6 H6 0.9300
C7 H7A 0.9700
C7 H7B 0.9700
C7 C8 1.527(3)
C8 H8 0.9800
C10 C11 1.532(3)
C10 C15 1.535(2)
C10 C19 1.542(3)
C11 H11A 0.9700
C11 H11B 0.9700
C11 C12 1.537(3)
C12 H12 0.9800
C12 C13 1.533(3)
C12 C16 1.529(3)
C13 H13A 0.9700
C13 H13B 0.9700
C13 C14 1.537(3)
C14 H14 0.9800
C14 C15 1.539(3)
C14 C18 1.530(3)
C15 H15A 0.9700
C15 H15B 0.9700
C16 H16A 0.9700
C16 H16B 0.9700
C16 C17 1.528(3)
C17 H17 0.9800
C17 C18 1.530(3)
C17 C19 1.525(3)
C18 H18A 0.9700
C18 H18B 0.9700
C19 H19A 0.9700
C19 H19B 0.9700

loop_
_geom_torsion_atom_site_label_1
_geom_torsion_atom_site_label_2
_geom_torsion_atom_site_label_3
_geom_torsion_atom_site_label_4
_geom_torsion
N1 C1 C2 C3 66.1(2)
N1 C1 C10 C11 -177.29(14)
N1 C1 C10 C15 60.4(2)
N1 C1 C10 C19 -59.31(18)
C1 N1 C6 C5 5.0(3)
C1 C2 C3 C4 17.9(3)
C1 C2 C3 C7 -89.0(2)
C1 C10 C11 C12 175.65(15)
C1 C10 C15 C14 -177.32(16)
C1 C10 C19 C17 -178.82(16)
C2 C1 C10 C11 58.3(2)
C2 C1 C10 C15 -64.0(2)
C2 C1 C10 C19 176.29(16)
C2 C3 C4 C5 -69.9(2)
C2 C3 C4 C8 -126.40(18)
C2 C3 C4 C9 91.8(2)
C2 C3 C7 C8 123.76(18)
C3 C4 C5 C6 32.9(3)
C3 C4 C5 C8 -76.64(17)
C3 C4 C8 C5 115.17(15)
C3 C4 C8 C7 1.73(15)
C3 C7 C8 C4 -1.72(15)
C3 C7 C8 C5 -58.82(19)
C4 C3 C7 C8 1.72(15)
C4 C5 C6 N1 20.3(3)
C4 C5 C8 C7 77.61(17)
C5 C4 C8 C7 -113.44(16)
C6 N1 C1 C2 -74.4(2)
C6 N1 C1 C10 158.37(16)
C6 C5 C8 C4 -114.6(2)
C6 C5 C8 C7 -36.9(3)
C7 C3 C4 C5 54.80(18)
C7 C3 C4 C8 -1.70(15)
C7 C3 C4 C9 -143.5(2)
C8 C4 C5 C6 109.6(2)
C8 C5 C6 N1 94.9(3)
C9 C4 C5 C6 -129.8(2)
C9 C4 C5 C8 120.6(2)
C9 C4 C8 C5 -105.6(2)
C9 C4 C8 C7 141.0(2)
C10 C1 C2 C3 -170.63(16)
C10 C11 C12 C13 60.1(2)
C10 C11 C12 C16 -59.4(2)
C11 C10 C15 C14 59.0(2)
C11 C10 C19 C17 -58.7(2)
C11 C12 C13 C14 -59.2(2)
C11 C12 C16 C17 59.3(2)
C12 C13 C14 C15 59.5(2)
C12 C13 C14 C18 -60.5(2)
C12 C16 C17 C18 59.8(2)
C12 C16 C17 C19 -59.4(2)
C13 C12 C16 C17 -60.2(2)
C13 C14 C15 C10 -59.6(2)
C13 C14 C18 C17 59.2(2)
C15 C10 C11 C12 -59.62(19)
C15 C10 C19 C17 58.6(2)
C15 C14 C18 C17 -60.9(2)
C16 C12 C13 C14 61.0(2)
C16 C17 C18 C14 -59.4(2)
C16 C17 C19 C10 60.4(2)
C18 C14 C15 C10 60.1(2)
C18 C17 C19 C10 -59.9(2)
C19 C10 C11 C12 57.51(19)
C19 C10 C15 C14 -57.8(2)
C19 C17 C18 C14 60.2(2)
